data_1517126
loop_
_publ_author_name
'Iva Klepalova'
'Jan Honzicek'
'Jaromir Vinklarek'
'Zdenka Padelkova'
'Lucie Sebestova'
'Martina Rezacova'

_publ_section_title
;
 Vanadocene and niobocene dihalides containing electron-withdrawing
 substituents in the cyclopentadienyl rings: Synthesis, characterization
 and cytotoxicity
;
_journal_name_full
;
Inorganica Chimica Acta
;
_journal_page_first 109
_journal_page_last 115
_journal_volume 402
_journal_year 2013
_chemical_formula_moiety 'C14 H14 Br2 Nb O4'
_chemical_formula_sum 'C14 H14 Br2 Nb O4'
_chemical_formula_weight 498.98
_space_group_IT_number 15
_symmetry_cell_setting monoclinic
_symmetry_space_group_name_Hall '-C 2yc'
_symmetry_space_group_name_H-M 'C 1 2/c 1'
_atom_sites_solution_hydrogens geom
_atom_sites_solution_primary direct
_atom_sites_solution_secondary difmap
_cell_angle_alpha 90
_cell_angle_beta 133.240(2)
_cell_angle_gamma 90
_cell_formula_units_Z 4
_cell_length_a 20.0123(5)
_cell_length_b 7.2540(3)
_cell_length_c 14.4631(3)
_cell_measurement_reflns_used 5848
_cell_measurement_temperature 150(1)
_cell_measurement_theta_max 27.5
_cell_measurement_theta_min 1
_cell_volume 1529.54(9)
_computing_cell_refinement 'COLLECT and DENZO'
_computing_data_collection 'COLLECT (Hooft, 1998) and DENZO (Otwinowski & Minor, 1997)'
_computing_data_reduction 'COLLECT and DENZO'
_computing_molecular_graphics 'PLATON (Spek, 2003)'
_computing_publication_material 'SHELXL-97 (Sheldrick, 2008)'
_computing_structure_refinement 'SHELXL-97 (Sheldrick, 1997)'
_computing_structure_solution 'SIR92 (Altomare et al., 1994)'
_diffrn_ambient_temperature 150(1)
_diffrn_detector_area_resol_mean 9.091
_diffrn_measured_fraction_theta_full 0.990
_diffrn_measured_fraction_theta_max 0.990
_diffrn_measurement_device_type 'Bruker Nonius KappaCCD area detector'
_diffrn_measurement_method '\f and \w scans to fill the Ewald sphere'
_diffrn_radiation_monochromator graphite
_diffrn_radiation_source 'fine-focus sealed tube'
_diffrn_radiation_type MoK\a
_diffrn_radiation_wavelength 0.71073
_diffrn_reflns_av_R_equivalents 0.0485
_diffrn_reflns_av_sigmaI/netI 0.0329
_diffrn_reflns_limit_h_max 25
_diffrn_reflns_limit_h_min -22
_diffrn_reflns_limit_k_max 8
_diffrn_reflns_limit_k_min -9
_diffrn_reflns_limit_l_max 18
_diffrn_reflns_limit_l_min -18
_diffrn_reflns_number 5821
_diffrn_reflns_theta_full 27.49
_diffrn_reflns_theta_max 27.49
_diffrn_reflns_theta_min 2.79
_diffrn_standards_number 0
_exptl_absorpt_coefficient_mu 6.023
_exptl_absorpt_correction_T_max 0.531
_exptl_absorpt_correction_T_min 0.333
_exptl_absorpt_correction_type integration
_exptl_absorpt_process_details
;
Gaussian integration (Coppens, 1970)
;
_exptl_crystal_colour 'dark green'
_exptl_crystal_density_diffrn 2.167
_exptl_crystal_density_method 'not measured'
_exptl_crystal_description plate
_exptl_crystal_F_000 964
_exptl_crystal_size_max 0.36
_exptl_crystal_size_mid 0.24
_exptl_crystal_size_min 0.19
_refine_diff_density_max 0.558
_refine_diff_density_min -0.820
_refine_diff_density_rms 0.124
_refine_ls_extinction_method none
_refine_ls_goodness_of_fit_ref 1.126
_refine_ls_hydrogen_treatment constr
_refine_ls_matrix_type full
_refine_ls_number_parameters 96
_refine_ls_number_reflns 1747
_refine_ls_number_restraints 0
_refine_ls_restrained_S_all 1.126
_refine_ls_R_factor_all 0.0318
_refine_ls_R_factor_gt 0.0267
_refine_ls_shift/su_max 0.000
_refine_ls_shift/su_mean 0.000
_refine_ls_structure_factor_coef Fsqd
_refine_ls_weighting_details 'calc w=1/[\s^2^(Fo^2^)+(0.0281P)^2^+3.1866P] where P=(Fo^2^+2Fc^2^)/3'
_refine_ls_weighting_scheme calc
_refine_ls_wR_factor_gt 0.0614
_refine_ls_wR_factor_ref 0.0650
_reflns_number_gt 1586
_reflns_number_total 1747
_reflns_threshold_expression >2sigma(I)
_cod_data_source_file ICA-2013-402-109-115-4.cif
_cod_data_source_block 15
_cod_original_sg_symbol_H-M 'C 2/c'
_cod_database_code 1517126

loop_
_symmetry_equiv_pos_as_xyz
'x, y, z'
'-x, y, -z+1/2'
'x+1/2, y+1/2, z'
'-x+1/2, y+1/2, -z+1/2'
'-x, -y, -z'
'x, -y, z-1/2'
'-x+1/2, -y+1/2, -z'
'x+1/2, -y+1/2, z-1/2'

loop_
_atom_site_label
_atom_site_type_symbol
_atom_site_fract_x
_atom_site_fract_y
_atom_site_fract_z
_atom_site_U_iso_or_equiv
_atom_site_adp_type
_atom_site_occupancy
_atom_site_symmetry_multiplicity
_atom_site_calc_flag
_atom_site_refinement_flags
Nb1 Nb 0.5000 0.53439(5) 0.2500 0.01325(10) Uani 1 2 d S
Br1 Br 0.43928(2) 0.79422(4) 0.08340(3) 0.02453(11) Uani 1 1 d .
O1 O 0.23901(14) 0.5142(3) -0.11085(19) 0.0210(4) Uani 1 1 d .
O2 O 0.33489(15) 0.2924(3) -0.0696(2) 0.0273(5) Uani 1 1 d .
C6 C 0.30872(19) 0.3972(4) -0.0355(3) 0.0178(5) Uani 1 1 d .
C5 C 0.40733(19) 0.2704(4) 0.1899(3) 0.0183(6) Uani 1 1 d .
H5 H 0.4220 0.1584 0.1762 0.022 Uiso 1 1 d R
C2 C 0.34290(19) 0.5547(4) 0.1564(3) 0.0194(6) Uani 1 1 d .
H2 H 0.3091 0.6626 0.1175 0.023 Uiso 1 1 d R
C1 C 0.35043(18) 0.4091(4) 0.0976(3) 0.0166(5) Uani 1 1 d .
C7 C 0.1982(2) 0.5228(5) -0.2413(3) 0.0255(6) Uani 1 1 d .
H7A H 0.2373 0.5929 -0.2443 0.031 Uiso 1 1 d R
H7B H 0.1392 0.5811 -0.2935 0.031 Uiso 1 1 d R
H7C H 0.1912 0.4003 -0.2720 0.031 Uiso 1 1 d R
C3 C 0.3959(2) 0.5042(4) 0.2841(3) 0.0217(6) Uani 1 1 d .
H3 H 0.4026 0.5729 0.3443 0.026 Uiso 1 1 d R
C4 C 0.4375(2) 0.3320(4) 0.3059(3) 0.0222(6) Uani 1 1 d .
H4 H 0.4777 0.2701 0.3831 0.027 Uiso 1 1 d R

loop_
_atom_site_aniso_label
_atom_site_aniso_U_11
_atom_site_aniso_U_22
_atom_site_aniso_U_33
_atom_site_aniso_U_23
_atom_site_aniso_U_13
_atom_site_aniso_U_12
Nb1 0.01422(17) 0.01211(16) 0.01291(16) 0.000 0.00909(14) 0.000
Br1 0.02394(17) 0.02082(16) 0.02375(17) 0.00851(11) 0.01437(14) 0.00247(11)
O1 0.0197(9) 0.0209(10) 0.0175(10) 0.0022(8) 0.0108(8) 0.0028(8)
O2 0.0284(11) 0.0282(12) 0.0201(10) -0.0025(9) 0.0146(10) 0.0058(9)
C6 0.0177(12) 0.0163(13) 0.0168(13) -0.0014(10) 0.0108(11) -0.0030(11)
C5 0.0172(12) 0.0157(13) 0.0189(14) -0.0008(11) 0.0112(12) -0.0039(11)
C2 0.0171(13) 0.0236(14) 0.0202(13) -0.0028(12) 0.0138(12) -0.0012(11)
C1 0.0154(12) 0.0173(13) 0.0168(13) -0.0019(11) 0.0109(11) -0.0026(10)
C7 0.0254(15) 0.0293(16) 0.0165(14) 0.0050(12) 0.0122(13) 0.0008(13)
C3 0.0239(14) 0.0267(15) 0.0212(14) -0.0053(12) 0.0180(13) -0.0057(12)
C4 0.0248(14) 0.0254(14) 0.0171(13) 0.0009(12) 0.0146(12) -0.0052(12)

loop_
_atom_type_symbol
_atom_type_description
_atom_type_scat_dispersion_real
_atom_type_scat_dispersion_imag
_atom_type_scat_source
C C 0.0033 0.0016 'International Tables Vol C Tables 4.2.6.8 and 6.1.1.4'
H H 0.0000 0.0000 'International Tables Vol C Tables 4.2.6.8 and 6.1.1.4'
O O 0.0106 0.0060 'International Tables Vol C Tables 4.2.6.8 and 6.1.1.4'
Br Br -0.2901 2.4595 'International Tables Vol C Tables 4.2.6.8 and 6.1.1.4'
Nb Nb -2.0727 0.6215 'International Tables Vol C Tables 4.2.6.8 and 6.1.1.4'

loop_
_exptl_crystal_face_index_h
_exptl_crystal_face_index_k
_exptl_crystal_face_index_l
_exptl_crystal_face_perp_dist
0 0 1 0.032
0 0 -1 0.096
0 1 0 0.077
0 -1 0 0.179
1 0 -1 0.085
-1 0 0 0.125
1 0 0 0.071
-1 0 1 0.050

loop_
_geom_angle_atom_site_label_1
_geom_angle_atom_site_label_2
_geom_angle_atom_site_label_3
_geom_angle
_geom_angle_site_symmetry_1
_geom_angle_site_symmetry_3
C1 Nb1 C1 134.84(14) . 2_655
C1 Nb1 C5 34.75(10) . .
C1 Nb1 C5 101.71(10) 2_655 .
C1 Nb1 C5 101.71(10) . 2_655
C1 Nb1 C5 34.75(10) 2_655 2_655
C5 Nb1 C5 72.69(14) . 2_655
C1 Nb1 C4 57.35(10) . .
C1 Nb1 C4 94.00(10) 2_655 .
C5 Nb1 C4 34.36(10) . .
C5 Nb1 C4 80.79(11) 2_655 .
C1 Nb1 C4 94.00(10) . 2_655
C1 Nb1 C4 57.35(10) 2_655 2_655
C5 Nb1 C4 80.79(11) . 2_655
C5 Nb1 C4 34.36(10) 2_655 2_655
C4 Nb1 C4 104.56(16) . 2_655
C1 Nb1 C2 34.61(10) . .
C1 Nb1 C2 150.43(10) 2_655 .
C5 Nb1 C2 57.19(10) . .
C5 Nb1 C2 129.78(10) 2_655 .
C4 Nb1 C2 56.69(10) . .
C4 Nb1 C2 128.58(10) 2_655 .
C1 Nb1 C2 150.43(10) . 2_655
C1 Nb1 C2 34.61(10) 2_655 2_655
C5 Nb1 C2 129.78(10) . 2_655
C5 Nb1 C2 57.18(10) 2_655 2_655
C4 Nb1 C2 128.58(10) . 2_655
C4 Nb1 C2 56.68(10) 2_655 2_655
C2 Nb1 C2 173.03(15) . 2_655
C1 Nb1 C3 118.93(10) . 2_655
C1 Nb1 C3 56.49(9) 2_655 2_655
C5 Nb1 C3 114.26(10) . 2_655
C5 Nb1 C3 56.34(10) 2_655 2_655
C4 Nb1 C3 136.25(11) . 2_655
C4 Nb1 C3 33.77(10) 2_655 2_655
C2 Nb1 C3 147.64(10) . 2_655
C2 Nb1 C3 33.50(10) 2_655 2_655
C1 Nb1 C3 56.49(9) . .
C1 Nb1 C3 118.93(10) 2_655 .
C5 Nb1 C3 56.34(10) . .
C5 Nb1 C3 114.26(10) 2_655 .
C4 Nb1 C3 33.77(10) . .
C4 Nb1 C3 136.25(11) 2_655 .
C2 Nb1 C3 33.50(10) . .
C2 Nb1 C3 147.64(9) 2_655 .
C3 Nb1 C3 169.78(15) 2_655 .
C1 Nb1 Br1 128.94(7) . 2_655
C1 Nb1 Br1 85.74(7) 2_655 2_655
C5 Nb1 Br1 132.22(7) . 2_655
C5 Nb1 Br1 119.37(7) 2_655 2_655
C4 Nb1 Br1 98.70(7) . 2_655
C4 Nb1 Br1 137.03(8) 2_655 2_655
C2 Nb1 Br1 94.39(7) . 2_655
C2 Nb1 Br1 80.55(7) 2_655 2_655
C3 Nb1 Br1 109.08(7) 2_655 2_655
C3 Nb1 Br1 78.56(7) . 2_655
C1 Nb1 Br1 85.74(7) . .
C1 Nb1 Br1 128.94(7) 2_655 .
C5 Nb1 Br1 119.37(7) . .
C5 Nb1 Br1 132.22(7) 2_655 .
C4 Nb1 Br1 137.03(8) . .
C4 Nb1 Br1 98.69(7) 2_655 .
C2 Nb1 Br1 80.54(7) . .
C2 Nb1 Br1 94.39(7) 2_655 .
C3 Nb1 Br1 78.56(7) 2_655 .
C3 Nb1 Br1 109.08(7) . .
Br1 Nb1 Br1 87.635(17) 2_655 .
C6 O1 C7 115.6(2) . .
O2 C6 O1 124.9(3) . .
O2 C6 C1 123.5(3) . .
O1 C6 C1 111.6(2) . .
C4 C5 C1 108.0(3) . .
C4 C5 Nb1 73.68(17) . .
C1 C5 Nb1 72.22(15) . .
C4 C5 H5 126.1 . .
C1 C5 H5 125.9 . .
Nb1 C5 H5 120.0 . .
C3 C2 C1 107.3(3) . .
C3 C2 Nb1 74.28(16) . .
C1 C2 Nb1 70.27(15) . .
C3 C2 H2 126.5 . .
C1 C2 H2 126.3 . .
Nb1 C2 H2 121.0 . .
C5 C1 C2 108.0(2) . .
C5 C1 C6 123.7(3) . .
C2 C1 C6 128.3(3) . .
C5 C1 Nb1 73.03(15) . .
C2 C1 Nb1 75.12(15) . .
C6 C1 Nb1 117.31(18) . .
O1 C7 H7A 109.3 . .
O1 C7 H7B 109.5 . .
H7A C7 H7B 109.5 . .
O1 C7 H7C 109.6 . .
H7A C7 H7C 109.5 . .
H7B C7 H7C 109.5 . .
C2 C3 C4 108.8(3) . .
C2 C3 Nb1 72.21(16) . .
C4 C3 Nb1 70.89(16) . .
C2 C3 H3 125.7 . .
C4 C3 H3 125.5 . .
Nb1 C3 H3 122.9 . .
C5 C4 C3 108.0(3) . .
C5 C4 Nb1 71.96(16) . .
C3 C4 Nb1 75.34(17) . .
C5 C4 H4 126.0 . .
C3 C4 H4 126.0 . .
Nb1 C4 H4 118.5 . .

loop_
_geom_bond_atom_site_label_1
_geom_bond_atom_site_label_2
_geom_bond_distance
_geom_bond_site_symmetry_2
Nb1 C1 2.367(3) .
Nb1 C1 2.367(3) 2_655
Nb1 C5 2.378(3) .
Nb1 C5 2.378(3) 2_655
Nb1 C4 2.400(3) .
Nb1 C4 2.400(3) 2_655
Nb1 C2 2.431(3) .
Nb1 C2 2.431(3) 2_655
Nb1 C3 2.457(3) 2_655
Nb1 C3 2.457(3) .
Nb1 Br1 2.6121(4) 2_655
Nb1 Br1 2.6121(4) .
O1 C6 1.331(3) .
O1 C7 1.455(3) .
O2 C6 1.205(4) .
C6 C1 1.485(4) .
C5 C4 1.411(4) .
C5 C1 1.417(4) .
C5 H5 0.9300 .
C2 C3 1.409(4) .
C2 C1 1.428(4) .
C2 H2 0.9300 .
C7 H7A 0.9598 .
C7 H7B 0.9601 .
C7 H7C 0.9599 .
C3 C4 1.412(4) .
C3 H3 0.9300 .
C4 H4 0.9300 .
